data_7039894
loop_
_publ_author_name
'Cross, Jasmine M.'
'Gallagher, Natalie'
'Gill, Jason H.'
'Jain, Mohit'
'McNeillis, Archibald W.'
'Rockley, Kimberly L.'
'Tscherny, Fiona H.'
'Wirszycz, Natasha J.'
'Yufit, Dmitry S.'
'Walton, James W.'

_publ_section_title
;
 Pyridylphosphinate metal complexes: synthesis, structural
 characterisation and biological activity.
;
_journal_issue 32
_journal_name_full 'Dalton transactions (Cambridge, England : 2003)'
_journal_page_first 12807
_journal_page_last 12813
_journal_paper_doi 10.1039/c6dt01264g
_journal_volume 45
_journal_year 2016
_chemical_absolute_configuration ad
_chemical_formula_moiety 'C17 H24 Cl Ir N O2 P, H2 O'
_chemical_formula_sum 'C17 H26 Cl Ir N O3 P'
_chemical_formula_weight 551.01
_chemical_name_systematic
;
 ? 
;
_space_group_crystal_system monoclinic
_space_group_IT_number 9
_space_group_name_Hall 'C -2yc'
_space_group_name_H-M_alt 'C 1 c 1'
_symmetry_space_group_name_Hall 'C -2yc'
_symmetry_space_group_name_H-M 'C 1 c 1'
_atom_sites_solution_hydrogens geom
_atom_sites_solution_primary heavy
_atom_sites_solution_secondary difmap
_audit_creation_date 2015-03-11
_audit_creation_method
;
Olex2 1.2-beta
(compiled 2015.01.26 svn.r3150 for OlexSys, GUI svn.r4998)
;
_audit_update_record
;
2016-03-03 deposited with the CCDC.
2016-07-11 downloaded from the CCDC.
;
_cell_angle_alpha 90.00
_cell_angle_beta 107.664(2)
_cell_angle_gamma 90.00
_cell_formula_units_Z 4
_cell_length_a 14.7318(2)
_cell_length_b 16.6565(2)
_cell_length_c 8.34330(10)
_cell_measurement_reflns_used 9873
_cell_measurement_temperature 120.0
_cell_measurement_theta_max 31.55
_cell_measurement_theta_min 2.45
_cell_volume 1950.76(5)
_computing_cell_refinement 'SAINT v8.34A (Bruker, 2013)'
_computing_data_collection 'APEX2 v.2013.4_1 (Bruker, 2013)'
_computing_data_reduction 'SAINT v8.34A (Bruker, 2013)'
_computing_molecular_graphics 'Olex2 (Dolomanov et al., 2009)'
_computing_publication_material 'Olex2 (Dolomanov et al., 2009)'
_computing_structure_refinement 'XL (Sheldrick, 2008)'
_computing_structure_solution 'XS (Sheldrick, 2008)'
_diffrn_ambient_temperature 120.0
_diffrn_detector 'Bruker PHOTON 100 CMOS'
_diffrn_detector_type 'CMOS sensor'
_diffrn_measured_fraction_theta_full 0.999
_diffrn_measured_fraction_theta_max 0.999
_diffrn_measurement_device 'Bruker D8 Venture'
_diffrn_measurement_device_type D8Venture
_diffrn_measurement_method '\f and \w scans'
_diffrn_radiation_monochromator 'focusing mirrors'
_diffrn_radiation_probe x-ray
_diffrn_radiation_type MoK\a
_diffrn_radiation_wavelength 0.71073
_diffrn_reflns_av_R_equivalents 0.0416
_diffrn_reflns_av_unetI/netI 0.0450
_diffrn_reflns_limit_h_max 20
_diffrn_reflns_limit_h_min -20
_diffrn_reflns_limit_k_max 23
_diffrn_reflns_limit_k_min -23
_diffrn_reflns_limit_l_max 11
_diffrn_reflns_limit_l_min -11
_diffrn_reflns_number 20026
_diffrn_reflns_theta_full 29.99
_diffrn_reflns_theta_max 29.99
_diffrn_reflns_theta_min 2.81
_diffrn_source 'ImuS microsource'
_diffrn_standards_number 0
_exptl_absorpt_coefficient_mu 7.078
_exptl_absorpt_correction_T_max 1.0000
_exptl_absorpt_correction_T_min 0.5083
_exptl_absorpt_correction_type multi-scan
_exptl_absorpt_process_details
;
SADABS-2014/4 (Bruker,2014/4) was used for absorption correction.
wR2(int) was 0.1357 before and 0.0710 after correction.
The Ratio of minimum to maximum transmission is 0.5083.
The \l/2 correction factor is 0.00150.
;
_exptl_crystal_colour 'clear light yellow'
_exptl_crystal_colour_lustre clear
_exptl_crystal_colour_modifier light
_exptl_crystal_colour_primary yellow
_exptl_crystal_density_diffrn 1.876
_exptl_crystal_density_method 'not measured'
_exptl_crystal_description plate
_exptl_crystal_F_000 1072
_exptl_crystal_size_max 0.25
_exptl_crystal_size_mid 0.23
_exptl_crystal_size_min 0.03
_refine_diff_density_max 0.874
_refine_diff_density_min -0.994
_refine_diff_density_rms 0.122
_refine_ls_abs_structure_details 'Flack H D (1983), Acta Cryst. A39, 876-881'
_refine_ls_abs_structure_Flack 0.033(5)
_refine_ls_extinction_method none
_refine_ls_goodness_of_fit_ref 1.076
_refine_ls_hydrogen_treatment constr
_refine_ls_matrix_type full
_refine_ls_number_parameters 227
_refine_ls_number_reflns 5620
_refine_ls_number_restraints 2
_refine_ls_restrained_S_all 1.075
_refine_ls_R_factor_all 0.0217
_refine_ls_R_factor_gt 0.0202
_refine_ls_shift/su_max 0.000
_refine_ls_shift/su_mean 0.000
_refine_ls_structure_factor_coef Fsqd
_refine_ls_weighting_details 'calc w=1/[\s^2^(Fo^2^)+(0.0000P)^2^+0.9500P] where P=(Fo^2^+2Fc^2^)/3'
_refine_ls_weighting_scheme calc
_refine_ls_wR_factor_gt 0.0489
_refine_ls_wR_factor_ref 0.0497
_reflns_number_gt 5436
_reflns_number_total 5620
_reflns_threshold_expression >2sigma(I)
_cod_data_source_file c6dt01264g2.cif
_cod_data_source_block 15srv069
_cod_depositor_comments
;
The following automatic conversions were performed:

'_diffrn_radiation_probe' value 'X-ray' changed to 'x-ray' according
to
/usr/data/users/saulius/crontab/automatic-downloads/rss-feeds/RSC/lib/dictionaries/cif_core.dic
dictionary named 'cif_core.dic' version 2.4.2 from 2011-04-26.

Automatic conversion script
Id: cif_fix_values 4268 2015-11-12 08:31:59Z antanas 

 Adding full bibliography for 7039893--7039894.cif.
;
_cod_original_cell_volume 1950.75(4)
_cod_database_code 7039894
_computing.bruker_data_scaling 'SADABS V2012/1 (Bruker AXS Inc.)'

_olex2_refinement_description
;
1. Fixed Uiso
 At 1.2 times of:
  All C(H) groups
 At 1.5 times of:
  All C(H,H,H) groups, All O(H,H) groups
2.a Free rotating group:
 O3(H3A,H3B)
2.b Aromatic/amide H refined with riding coordinates:
 C2(H2), C4(H4), C5(H5)
2.c Idealised Me refined as rotating group:
 C6(H6A,H6B,H6C), C7(H7A,H7B,H7C), C13(H13A,H13B,H13C), C14(H14A,H14B,H14C),
 C15(H15A,H15B,H15C), C16(H16A,H16B,H16C), C17(H17A,H17B,H17C)
;

loop_
_space_group_symop_id
_space_group_symop_operation_xyz
1 'x, y, z'
2 'x, -y, z+1/2'
3 'x+1/2, y+1/2, z'
4 'x+1/2, -y+1/2, z+1/2'

loop_
_atom_site_label
_atom_site_type_symbol
_atom_site_fract_x
_atom_site_fract_y
_atom_site_fract_z
_atom_site_U_iso_or_equiv
_atom_site_adp_type
_atom_site_occupancy
_atom_site_calc_flag
_atom_site_refinement_flags_posn
Ir1 Ir 0.25093(2) 0.303665(5) 0.75587(3) 0.01057(3) Uani 1 d .
Cl2 Cl 0.31335(8) 0.33278(7) 0.52358(13) 0.01485(19) Uani 1 d .
P1 P 0.34493(6) 0.13297(6) 0.74173(11) 0.01357(17) Uani 1 d .
O1 O 0.35891(19) 0.21462(16) 0.8297(3) 0.0163(5) Uani 1 d .
O2 O 0.3468(2) 0.06054(16) 0.8488(4) 0.0238(6) Uani 1 d .
N1 N 0.1797(2) 0.21137(18) 0.5921(4) 0.0125(6) Uani 1 d .
C1 C 0.2298(2) 0.1431(2) 0.5811(4) 0.0127(6) Uani 1 d .
C2 C 0.1953(3) 0.0881(2) 0.4535(5) 0.0171(7) Uani 1 d .
H2 H 0.2314 0.0414 0.4487 0.021 Uiso 1 calc R
C3 C 0.1085(3) 0.1005(2) 0.3322(5) 0.0184(7) Uani 1 d .
C4 C 0.0565(3) 0.1685(2) 0.3494(5) 0.0185(7) Uani 1 d .
H4 H -0.0047 0.1781 0.2719 0.022 Uiso 1 calc R
C5 C 0.0944(2) 0.2215(2) 0.4793(5) 0.0153(6) Uani 1 d .
H5 H 0.0581 0.2674 0.4888 0.018 Uiso 1 calc R
C6 C 0.0726(3) 0.0444(3) 0.1861(6) 0.0304(10) Uani 1 d .
H6A H 0.1152 0.0464 0.1159 0.046 Uiso 1 calc GR
H6B H 0.0083 0.0605 0.1192 0.046 Uiso 1 calc GR
H6C H 0.0709 -0.0104 0.2277 0.046 Uiso 1 calc GR
C7 C 0.4295(3) 0.1232(3) 0.6276(5) 0.0243(8) Uani 1 d .
H7A H 0.4238 0.1692 0.5520 0.036 Uiso 1 calc GR
H7B H 0.4170 0.0736 0.5614 0.036 Uiso 1 calc GR
H7C H 0.4941 0.1214 0.7068 0.036 Uiso 1 calc GR
C8 C 0.1987(4) 0.3197(3) 0.9708(6) 0.0123(9) Uani 1 d .
C9 C 0.1368(2) 0.3608(2) 0.8265(5) 0.0176(7) Uani 1 d .
C10 C 0.1889(3) 0.4193(2) 0.7659(5) 0.0168(7) Uani 1 d .
C11 C 0.2866(2) 0.4179(2) 0.8761(5) 0.0150(7) Uani 1 d .
C12 C 0.2927(2) 0.3573(2) 1.0011(4) 0.0181(7) Uani 1 d .
C13 C 0.1732(4) 0.2585(3) 1.0763(6) 0.0314(10) Uani 1 d .
H13A H 0.1145 0.2314 1.0116 0.047 Uiso 1 calc GR
H13B H 0.1633 0.2842 1.1753 0.047 Uiso 1 calc GR
H13C H 0.2248 0.2192 1.1125 0.047 Uiso 1 calc GR
C14 C 0.0318(3) 0.3475(3) 0.7588(6) 0.0331(11) Uani 1 d .
H14A H 0.0104 0.3591 0.6379 0.050 Uiso 1 calc GR
H14B H -0.0011 0.3831 0.8165 0.050 Uiso 1 calc GR
H14C H 0.0172 0.2915 0.7773 0.050 Uiso 1 calc GR
C15 C 0.1511(4) 0.4769(3) 0.6258(7) 0.0311(13) Uani 1 d .
H15A H 0.1941 0.4791 0.5565 0.047 Uiso 1 calc GR
H15B H 0.1463 0.5303 0.6718 0.047 Uiso 1 calc GR
H15C H 0.0879 0.4593 0.5566 0.047 Uiso 1 calc GR
C16 C 0.3641(4) 0.4716(3) 0.8602(8) 0.0276(11) Uani 1 d .
H16A H 0.4259 0.4461 0.9131 0.041 Uiso 1 calc GR
H16B H 0.3610 0.5228 0.9162 0.041 Uiso 1 calc GR
H16C H 0.3564 0.4812 0.7409 0.041 Uiso 1 calc GR
C17 C 0.3805(3) 0.3319(3) 1.1356(5) 0.0281(9) Uani 1 d .
H17A H 0.3802 0.2735 1.1488 0.042 Uiso 1 calc GR
H17B H 0.3820 0.3577 1.2419 0.042 Uiso 1 calc GR
H17C H 0.4368 0.3480 1.1042 0.042 Uiso 1 calc GR
O3 O 0.3078(3) 0.0893(2) 1.1640(5) 0.0369(8) Uani 1 d .
H3A H 0.3215 0.0419 1.2087 0.055 Uiso 1 d G
H3B H 0.3125 0.0888 1.0626 0.055 Uiso 1 d G

loop_
_atom_site_aniso_label
_atom_site_aniso_U_11
_atom_site_aniso_U_22
_atom_site_aniso_U_33
_atom_site_aniso_U_23
_atom_site_aniso_U_13
_atom_site_aniso_U_12
Ir1 0.01158(5) 0.01071(5) 0.00981(5) -0.00197(7) 0.00384(3) -0.00143(7)
Cl2 0.0220(4) 0.0126(5) 0.0132(4) -0.0020(4) 0.0101(3) -0.0062(4)
P1 0.0139(4) 0.0145(4) 0.0122(4) -0.0025(3) 0.0037(3) 0.0015(3)
O1 0.0154(12) 0.0177(11) 0.0131(12) -0.0047(10) 0.0003(10) 0.0027(10)
O2 0.0328(15) 0.0161(13) 0.0201(14) 0.0034(11) 0.0046(11) 0.0028(12)
N1 0.0115(13) 0.0136(13) 0.0130(14) -0.0024(11) 0.0047(11) -0.0014(11)
C1 0.0152(15) 0.0136(15) 0.0097(15) 0.0005(12) 0.0046(12) -0.0015(13)
C2 0.0194(16) 0.0179(17) 0.0159(18) -0.0056(14) 0.0082(13) -0.0058(14)
C3 0.0175(16) 0.0230(18) 0.0159(17) -0.0061(14) 0.0067(13) -0.0075(14)
C4 0.0148(16) 0.0226(18) 0.0170(17) -0.0041(15) 0.0031(13) -0.0047(15)
C5 0.0133(14) 0.0153(16) 0.0161(17) -0.0007(14) 0.0025(12) -0.0016(13)
C6 0.0217(18) 0.037(2) 0.028(2) -0.0209(19) 0.0016(16) -0.0045(18)
C7 0.0167(16) 0.031(2) 0.026(2) -0.0079(17) 0.0076(14) 0.0012(16)
C8 0.0177(19) 0.0085(16) 0.0105(19) -0.0021(14) 0.0042(15) 0.0032(15)
C9 0.0148(15) 0.0251(19) 0.0137(16) -0.0043(14) 0.0054(13) 0.0019(14)
C10 0.0182(15) 0.0168(17) 0.0163(17) -0.0007(13) 0.0065(13) 0.0002(14)
C11 0.0176(15) 0.0120(15) 0.0168(17) -0.0037(13) 0.0071(13) 0.0017(13)
C12 0.0196(17) 0.0244(19) 0.0117(17) -0.0063(14) 0.0067(14) 0.0042(14)
C13 0.051(3) 0.024(2) 0.028(2) 0.0041(17) 0.026(2) -0.004(2)
C14 0.0156(17) 0.055(3) 0.030(2) -0.013(2) 0.0084(16) -0.002(2)
C15 0.040(3) 0.027(3) 0.027(3) 0.011(2) 0.011(2) 0.014(2)
C16 0.033(2) 0.020(2) 0.035(3) -0.009(2) 0.019(2) -0.009(2)
C17 0.027(2) 0.036(2) 0.017(2) -0.0057(18) 0.0007(16) 0.0125(19)
O3 0.050(2) 0.0275(17) 0.040(2) 0.0074(15) 0.0233(17) 0.0075(16)

loop_
_atom_type_symbol
_atom_type_description
_atom_type_scat_dispersion_real
_atom_type_scat_dispersion_imag
_atom_type_scat_source
C C 0.0033 0.0016 'International Tables Vol C Tables 4.2.6.8 and 6.1.1.4'
H H 0.0000 0.0000 'International Tables Vol C Tables 4.2.6.8 and 6.1.1.4'
Cl Cl 0.1484 0.1585 'International Tables Vol C Tables 4.2.6.8 and 6.1.1.4'
Ir Ir -1.4442 7.9887 'International Tables Vol C Tables 4.2.6.8 and 6.1.1.4'
N N 0.0061 0.0033 'International Tables Vol C Tables 4.2.6.8 and 6.1.1.4'
O O 0.0106 0.0060 'International Tables Vol C Tables 4.2.6.8 and 6.1.1.4'
P P 0.1023 0.0942 'International Tables Vol C Tables 4.2.6.8 and 6.1.1.4'

loop_
_geom_angle_atom_site_label_1
_geom_angle_atom_site_label_2
_geom_angle_atom_site_label_3
_geom_angle
O1 Ir1 Cl2 86.53(8)
O1 Ir1 C8 105.54(15)
O1 Ir1 C9 143.44(13)
O1 Ir1 C10 154.96(12)
O1 Ir1 C11 115.40(12)
O1 Ir1 C12 92.37(12)
N1 Ir1 Cl2 82.15(9)
N1 Ir1 O1 82.00(11)
N1 Ir1 C8 113.13(16)
N1 Ir1 C9 102.80(13)
N1 Ir1 C10 123.03(13)
N1 Ir1 C11 162.39(13)
N1 Ir1 C12 149.63(14)
C8 Ir1 Cl2 161.36(12)
C9 Ir1 Cl2 129.96(11)
C9 Ir1 C8 38.90(16)
C10 Ir1 Cl2 96.91(10)
C10 Ir1 C8 66.15(16)
C10 Ir1 C9 38.65(14)
C10 Ir1 C12 65.85(14)
C11 Ir1 Cl2 95.62(10)
C11 Ir1 C8 66.53(16)
C11 Ir1 C9 65.29(14)
C11 Ir1 C10 39.66(13)
C11 Ir1 C12 39.11(14)
C12 Ir1 Cl2 127.50(11)
C12 Ir1 C8 39.80(17)
C12 Ir1 C9 65.07(13)
O1 P1 C1 103.33(15)
O1 P1 C7 108.79(18)
O2 P1 O1 117.05(17)
O2 P1 C1 110.94(16)
O2 P1 C7 110.8(2)
C7 P1 C1 105.07(18)
P1 O1 Ir1 120.10(15)
C1 N1 Ir1 118.3(2)
C5 N1 Ir1 122.8(3)
C5 N1 C1 117.9(3)
N1 C1 P1 115.2(2)
N1 C1 C2 121.5(3)
C2 C1 P1 123.3(3)
C1 C2 H2 119.7
C1 C2 C3 120.5(4)
C3 C2 H2 119.7
C2 C3 C4 117.3(3)
C2 C3 C6 121.4(4)
C4 C3 C6 121.3(3)
C3 C4 H4 120.1
C5 C4 C3 119.7(3)
C5 C4 H4 120.1
N1 C5 C4 123.0(4)
N1 C5 H5 118.5
C4 C5 H5 118.5
C3 C6 H6A 109.5
C3 C6 H6B 109.5
C3 C6 H6C 109.5
H6A C6 H6B 109.5
H6A C6 H6C 109.5
H6B C6 H6C 109.5
P1 C7 H7A 109.5
P1 C7 H7B 109.5
P1 C7 H7C 109.5
H7A C7 H7B 109.5
H7A C7 H7C 109.5
H7B C7 H7C 109.5
C9 C8 Ir1 70.3(2)
C9 C8 C12 105.4(4)
C9 C8 C13 128.1(4)
C12 C8 Ir1 69.1(2)
C13 C8 Ir1 129.0(3)
C13 C8 C12 126.3(4)
C8 C9 Ir1 70.8(2)
C8 C9 C14 124.5(4)
C10 C9 Ir1 69.9(2)
C10 C9 C8 110.3(3)
C10 C9 C14 125.1(4)
C14 C9 Ir1 129.3(3)
C9 C10 Ir1 71.4(2)
C9 C10 C11 107.5(3)
C9 C10 C15 127.4(4)
C11 C10 Ir1 70.0(2)
C11 C10 C15 124.9(4)
C15 C10 Ir1 127.8(3)
C10 C11 Ir1 70.3(2)
C10 C11 C16 124.9(4)
C12 C11 Ir1 70.6(2)
C12 C11 C10 107.7(3)
C12 C11 C16 127.4(4)
C16 C11 Ir1 125.3(3)
C8 C12 Ir1 71.1(2)
C8 C12 C17 124.4(4)
C11 C12 Ir1 70.3(2)
C11 C12 C8 109.1(3)
C11 C12 C17 126.5(4)
C17 C12 Ir1 122.1(3)
C8 C13 H13A 109.5
C8 C13 H13B 109.5
C8 C13 H13C 109.5
H13A C13 H13B 109.5
H13A C13 H13C 109.5
H13B C13 H13C 109.5
C9 C14 H14A 109.5
C9 C14 H14B 109.5
C9 C14 H14C 109.5
H14A C14 H14B 109.5
H14A C14 H14C 109.5
H14B C14 H14C 109.5
C10 C15 H15A 109.5
C10 C15 H15B 109.5
C10 C15 H15C 109.5
H15A C15 H15B 109.5
H15A C15 H15C 109.5
H15B C15 H15C 109.5
C11 C16 H16A 109.5
C11 C16 H16B 109.5
C11 C16 H16C 109.5
H16A C16 H16B 109.5
H16A C16 H16C 109.5
H16B C16 H16C 109.5
C12 C17 H17A 109.5
C12 C17 H17B 109.5
C12 C17 H17C 109.5
H17A C17 H17B 109.5
H17A C17 H17C 109.5
H17B C17 H17C 109.5
H3A O3 H3B 109.5

loop_
_geom_bond_atom_site_label_1
_geom_bond_atom_site_label_2
_geom_bond_distance
Ir1 Cl2 2.4328(11)
Ir1 O1 2.125(3)
Ir1 N1 2.112(3)
Ir1 C8 2.171(5)
Ir1 C9 2.164(4)
Ir1 C10 2.144(4)
Ir1 C11 2.140(4)
Ir1 C12 2.144(3)
P1 O1 1.530(3)
P1 O2 1.497(3)
P1 C1 1.823(3)
P1 C7 1.791(4)
N1 C1 1.374(4)
N1 C5 1.332(4)
C1 C2 1.379(5)
C2 H2 0.9500
C2 C3 1.384(6)
C3 C4 1.400(5)
C3 C6 1.499(5)
C4 H4 0.9500
C4 C5 1.377(5)
C5 H5 0.9500
C6 H6A 0.9800
C6 H6B 0.9800
C6 H6C 0.9800
C7 H7A 0.9800
C7 H7B 0.9800
C7 H7C 0.9800
C8 C9 1.443(6)
C8 C12 1.469(6)
C8 C13 1.468(7)
C9 C10 1.426(5)
C9 C14 1.493(5)
C10 C11 1.453(5)
C10 C15 1.484(6)
C11 C12 1.434(5)
C11 C16 1.488(6)
C12 C17 1.493(5)
C13 H13A 0.9800
C13 H13B 0.9800
C13 H13C 0.9800
C14 H14A 0.9800
C14 H14B 0.9800
C14 H14C 0.9800
C15 H15A 0.9800
C15 H15B 0.9800
C15 H15C 0.9800
C16 H16A 0.9800
C16 H16B 0.9800
C16 H16C 0.9800
C17 H17A 0.9800
C17 H17B 0.9800
C17 H17C 0.9800
O3 H3A 0.8701
O3 H3B 0.8700

loop_
_geom_hbond_atom_site_label_D
_geom_hbond_atom_site_label_H
_geom_hbond_atom_site_label_A
_geom_hbond_distance_DH
_geom_hbond_distance_HA
_geom_hbond_distance_DA
_geom_hbond_angle_DHA
_geom_hbond_site_symmetry_A
O3 H3A O2 0.87 2.04 2.897(5) 169.6 2
O3 H3B O2 0.87 2.05 2.896(5) 164.0 .

loop_
_geom_torsion_atom_site_label_1
_geom_torsion_atom_site_label_2
_geom_torsion_atom_site_label_3
_geom_torsion_atom_site_label_4
_geom_torsion
N1 C1 P1 O1 -8.9(3)
N1 C1 P1 O2 117.3(3)
C2 C1 P1 O1 169.2(3)
C2 C1 P1 O2 -64.6(4)
C2 C1 P1 C7 55.2(4)
C7 P1 C1 N1 -122.9(3)
